data_4318977
loop_
_publ_author_name
'Xingling Xu'
'S.-W. Audi Fong'
'Zhaohui Li'
'Zhi-Heng Loh'
'Feng Zhao'
'Jagadese J. Vittal'
'William Henderson'
'Soo-Beng Khoo'
'T. S. Andy Hor'

_publ_section_title
;
 Synthetic, Structural, Electrochemical, and Theoretical Studies of
 Heterometallic Aggregates with a [Pt2(\m-S)2M] Core (M = Hg, Au)
;
_journal_name_full 'Inorganic Chemistry'
_journal_page_first 6838
_journal_page_last 6845
_journal_paper_doi 10.1021/ic011181o
_journal_volume 41
_journal_year 2002
_chemical_formula_sum 'C82 H69 F6 Fe Hg P5 Pt2 S2'
_chemical_formula_weight 2033.96
_chemical_name_systematic
;
  ?
;
_space_group_IT_number 14
_symmetry_cell_setting monoclinic
_symmetry_space_group_name_Hall '-P 2ybc'
_symmetry_space_group_name_H-M 'P 1 21/c 1'
_atom_sites_solution_hydrogens geom
_atom_sites_solution_primary direct
_atom_sites_solution_secondary difmap
_audit_creation_method SHELXL-97
_cell_angle_alpha 90.00
_cell_angle_beta 94.646(1)
_cell_angle_gamma 90.00
_cell_formula_units_Z 4
_cell_length_a 12.2184(1)
_cell_length_b 13.3114(2)
_cell_length_c 46.2508(5)
_cell_measurement_reflns_used 8192
_cell_measurement_temperature 223(2)
_cell_measurement_theta_max 25.0
_cell_measurement_theta_min 2.06
_cell_volume 7497.70(15)
_computing_cell_refinement 'Bruker AXS, SAINT'
_computing_data_collection 'Bruker AXS, SMART'
_computing_data_reduction 'Bruker AXS, SAINT'
_computing_molecular_graphics 'Bruker AXS, SHELXTL'
_computing_publication_material 'Bruker AXS, SHELXTL'
_computing_structure_refinement 'SHELXL-97 (Sheldrick, 1997)'
_computing_structure_solution 'SHELXS-97 (Sheldrick, 1990)'
_diffrn_ambient_temperature 223(2)
_diffrn_measured_fraction_theta_full 0.991
_diffrn_measured_fraction_theta_max 0.991
_diffrn_measurement_method '\w scans'
_diffrn_radiation_monochromator graphite
_diffrn_radiation_source 'fine-focus sealed tube'
_diffrn_radiation_type MoK\a
_diffrn_radiation_wavelength 0.71073
_diffrn_reflns_av_R_equivalents 0.0413
_diffrn_reflns_av_sigmaI/netI 0.0447
_diffrn_reflns_limit_h_max 15
_diffrn_reflns_limit_h_min -7
_diffrn_reflns_limit_k_max 16
_diffrn_reflns_limit_k_min -16
_diffrn_reflns_limit_l_max 52
_diffrn_reflns_limit_l_min -57
_diffrn_reflns_number 41604
_diffrn_reflns_theta_full 26.37
_diffrn_reflns_theta_max 26.37
_diffrn_reflns_theta_min 1.77
_exptl_absorpt_coefficient_mu 6.173
_exptl_absorpt_correction_T_max 0.4321
_exptl_absorpt_correction_T_min 0.2885
_exptl_absorpt_correction_type 'sadabs (Sheldrick, 1996)'
_exptl_crystal_colour yellow
_exptl_crystal_density_diffrn 1.802
_exptl_crystal_density_meas ?
_exptl_crystal_density_method 'not measured'
_exptl_crystal_description 'multifaceted crystal'
_exptl_crystal_F_000 3936
_exptl_crystal_size_max 0.18
_exptl_crystal_size_mid 0.16
_exptl_crystal_size_min 0.16
_refine_diff_density_max 1.036
_refine_diff_density_min -1.972
_refine_diff_density_rms 0.149
_refine_ls_extinction_coef 0.000079(7)
_refine_ls_extinction_expression Fc^*^=kFc[1+0.001xFc^2^\l^3^/sin(2\q)]^-1/4^
_refine_ls_extinction_method SHELXL
_refine_ls_goodness_of_fit_ref 1.002
_refine_ls_hydrogen_treatment mixed
_refine_ls_matrix_type full
_refine_ls_number_parameters 893
_refine_ls_number_reflns 15226
_refine_ls_number_restraints 79
_refine_ls_restrained_S_all 1.003
_refine_ls_R_factor_all 0.0628
_refine_ls_R_factor_gt 0.0470
_refine_ls_shift/su_max 0.001
_refine_ls_shift/su_mean 0.000
_refine_ls_structure_factor_coef Fsqd
_refine_ls_weighting_details 'calc w=1/[\s^2^(Fo^2^)+(0.0000P)^2^+108.0812P] where P=(Fo^2^+2Fc^2^)/3'
_refine_ls_weighting_scheme calc
_refine_ls_wR_factor_gt 0.0843
_refine_ls_wR_factor_ref 0.0912
_reflns_number_gt 12726
_reflns_number_total 15226
_reflns_threshold_expression >2sigma(I)
_cod_data_source_file ic011181o.cif
_cod_data_source_block 012
_cod_depositor_comments
;
The following automatic conversions were performed:

'_exptl_crystal_density_meas' value 'not measured' was changed to '?'
- the value is perceived as not measured.

Automatic conversion script
Id: cif_fix_values 3008 2015-01-20 13:52:24Z robertas 
;
_cod_original_cell_volume 7497.7(2)
_cod_database_code 4318977

loop_
_symmetry_equiv_pos_as_xyz
'x, y, z'
'-x, y+1/2, -z+1/2'
'-x, -y, -z'
'x, -y-1/2, z-1/2'

loop_
_atom_site_label
_atom_site_type_symbol
_atom_site_fract_x
_atom_site_fract_y
_atom_site_fract_z
_atom_site_U_iso_or_equiv
_atom_site_adp_type
_atom_site_occupancy
_atom_site_symmetry_multiplicity
_atom_site_calc_flag
_atom_site_refinement_flags
_atom_site_disorder_assembly
_atom_site_disorder_group
Hg1 Hg 0.46005(3) 0.11687(3) 0.114881(7) 0.03299(8) Uani 1 1 d . . .
Pt1 Pt 0.25758(2) 0.22262(2) 0.085477(6) 0.02202(7) Uani 1 1 d . . .
Pt2 Pt 0.28269(2) 0.20811(2) 0.159519(5) 0.02004(7) Uani 1 1 d . . .
Fe1 Fe 0.60139(10) -0.10825(9) 0.13928(2) 0.0341(3) Uani 1 1 d . . .
S1 S 0.21757(15) 0.10564(14) 0.12068(4) 0.0257(4) Uani 1 1 d . . .
S2 S 0.38739(15) 0.27889(15) 0.12377(4) 0.0273(4) Uani 1 1 d . . .
P1 P 0.33371(17) 0.33866(15) 0.05565(4) 0.0278(4) Uani 1 1 d . . .
P2 P 0.13494(16) 0.14524(15) 0.05323(4) 0.0249(4) Uani 1 1 d . . .
P3 P 0.35378(15) 0.31896(14) 0.19405(4) 0.0215(4) Uani 1 1 d . . .
P4 P 0.15969(15) 0.12479(14) 0.18579(4) 0.0224(4) Uani 1 1 d . . .
C1 C 0.5211(7) -0.0241(7) 0.10699(18) 0.0361(19) Uani 1 1 d . . .
C2 C 0.6261(7) -0.0521(7) 0.09914(17) 0.040(2) Uani 1 1 d . . .
H2 H 0.6827 -0.0080 0.0949 0.048 Uiso 1 1 calc R . .
C3 C 0.6308(8) -0.1582(8) 0.0989(2) 0.050(3) Uani 1 1 d . . .
H3 H 0.6914 -0.1968 0.0942 0.060 Uiso 1 1 calc R . .
C4 C 0.5296(8) -0.1968(7) 0.10669(19) 0.049(2) Uani 1 1 d . . .
H4 H 0.5112 -0.2650 0.1084 0.059 Uiso 1 1 calc R . .
C5 C 0.4607(7) -0.1136(7) 0.11150(18) 0.040(2) Uani 1 1 d . . .
H5 H 0.3881 -0.1169 0.1167 0.049 Uiso 1 1 calc R . .
C6 C 0.7231(9) -0.1633(10) 0.1673(2) 0.061(3) Uani 1 1 d . . .
H6 H 0.7771 -0.2096 0.1627 0.074 Uiso 1 1 calc R . .
C7 C 0.7314(8) -0.0591(9) 0.16553(19) 0.055(3) Uani 1 1 d . . .
H7 H 0.7912 -0.0228 0.1593 0.066 Uiso 1 1 calc R . .
C8 C 0.6327(9) -0.0175(8) 0.17478(19) 0.049(2) Uani 1 1 d . . .
H8 H 0.6162 0.0512 0.1760 0.059 Uiso 1 1 calc R . .
C9 C 0.5638(8) -0.0980(8) 0.18188(19) 0.051(3) Uani 1 1 d . . .
H9 H 0.4933 -0.0919 0.1885 0.061 Uiso 1 1 calc R . .
C10 C 0.6191(10) -0.1881(8) 0.1774(2) 0.058(3) Uani 1 1 d . . .
H10 H 0.5924 -0.2531 0.1804 0.070 Uiso 1 1 calc R . .
C1A C 0.3081(7) 0.3371(6) 0.01610(17) 0.037(2) Uani 1 1 d . . .
C2A C 0.2066(8) 0.3688(7) 0.00371(18) 0.044(2) Uani 1 1 d . . .
H2A H 0.1541 0.3924 0.0158 0.053 Uiso 1 1 calc R . .
C3A C 0.1806(10) 0.3665(8) -0.0259(2) 0.054(3) Uani 1 1 d . . .
H3A H 0.1104 0.3858 -0.0338 0.065 Uiso 1 1 calc R . .
C4A C 0.2584(10) 0.3359(9) -0.0436(2) 0.065(3) Uani 1 1 d . . .
H4A H 0.2417 0.3345 -0.0637 0.078 Uiso 1 1 calc R . .
C5A C 0.3606(10) 0.3071(10) -0.03214(19) 0.072(4) Uani 1 1 d . . .
H5A H 0.4142 0.2882 -0.0446 0.086 Uiso 1 1 calc R . .
C6A C 0.3852(9) 0.3057(9) -0.00261(18) 0.057(3) Uani 1 1 d . . .
H6A H 0.4546 0.2834 0.0050 0.069 Uiso 1 1 calc R . .
C1B C 0.3078(7) 0.4708(6) 0.06358(18) 0.037(2) Uani 1 1 d . . .
C2B C 0.2456(8) 0.4951(7) 0.0866(2) 0.048(2) Uani 1 1 d . . .
H2B H 0.2161 0.4445 0.0978 0.057 Uiso 1 1 calc R . .
C3B C 0.2283(9) 0.5975(8) 0.0926(2) 0.058(3) Uani 1 1 d . . .
H3B H 0.1866 0.6156 0.1080 0.070 Uiso 1 1 calc R . .
C4B C 0.2722(8) 0.6713(7) 0.0760(2) 0.053(3) Uani 1 1 d . . .
H4B H 0.2593 0.7393 0.0801 0.063 Uiso 1 1 calc R . .
C5B C 0.3341(9) 0.6469(7) 0.0538(2) 0.055(3) Uani 1 1 d . . .
H5B H 0.3654 0.6978 0.0430 0.066 Uiso 1 1 calc R . .
C6B C 0.3508(7) 0.5467(7) 0.0470(2) 0.043(2) Uani 1 1 d . . .
H6B H 0.3912 0.5299 0.0313 0.051 Uiso 1 1 calc R . .
C1C C 0.4833(6) 0.3241(6) 0.06210(16) 0.0310(17) Uani 1 1 d . . .
C2C C 0.5305(7) 0.2325(7) 0.05629(19) 0.042(2) Uani 1 1 d . . .
H2C H 0.4865 0.1807 0.0479 0.051 Uiso 1 1 calc R . .
C3C C 0.6418(8) 0.2165(9) 0.0628(2) 0.055(3) Uani 1 1 d . . .
H3C H 0.6736 0.1545 0.0586 0.067 Uiso 1 1 calc R . .
C4C C 0.7047(8) 0.2921(10) 0.0754(2) 0.064(3) Uani 1 1 d . . .
H4C H 0.7801 0.2812 0.0800 0.076 Uiso 1 1 calc R . .
C5C C 0.6599(9) 0.3829(10) 0.0813(2) 0.065(3) Uani 1 1 d . . .
H5C H 0.7044 0.4343 0.0899 0.078 Uiso 1 1 calc R . .
C6C C 0.5491(8) 0.3990(8) 0.0748(2) 0.049(2) Uani 1 1 d . . .
H6C H 0.5181 0.4614 0.0790 0.059 Uiso 1 1 calc R . .
C1D C 0.2095(7) 0.0883(6) 0.02475(18) 0.0343(19) Uani 1 1 d . . .
C2D C 0.1862(9) 0.1020(7) -0.0045(2) 0.050(2) Uani 1 1 d . . .
H2D H 0.1255 0.1415 -0.0112 0.060 Uiso 1 1 calc R . .
C3D C 0.2509(12) 0.0585(11) -0.0242(3) 0.082(4) Uani 1 1 d . . .
H3D H 0.2340 0.0687 -0.0441 0.098 Uiso 1 1 calc R . .
C4D C 0.3389(12) 0.0010(12) -0.0149(3) 0.098(6) Uani 1 1 d . . .
H4D H 0.3833 -0.0270 -0.0285 0.117 Uiso 1 1 calc R . .
C5D C 0.3632(9) -0.0164(9) 0.0142(3) 0.077(4) Uani 1 1 d . . .
H5D H 0.4225 -0.0581 0.0205 0.092 Uiso 1 1 calc R . .
C6D C 0.2989(7) 0.0284(8) 0.0345(2) 0.052(3) Uani 1 1 d . . .
H6D H 0.3159 0.0182 0.0545 0.062 Uiso 1 1 calc R . .
C1E C 0.0240(6) 0.2235(6) 0.03725(16) 0.0316(17) Uani 1 1 d . . .
C2E C 0.0086(7) 0.3175(6) 0.04923(18) 0.038(2) Uani 1 1 d . . .
H2E H 0.0552 0.3399 0.0651 0.046 Uiso 1 1 calc R . .
C3E C -0.0765(9) 0.3783(8) 0.0376(2) 0.057(3) Uani 1 1 d . . .
H3E H -0.0857 0.4431 0.0451 0.068 Uiso 1 1 calc R . .
C4E C -0.1469(9) 0.3442(9) 0.0152(2) 0.064(3) Uani 1 1 d . . .
H4E H -0.2034 0.3861 0.0072 0.077 Uiso 1 1 calc R . .
C5E C -0.1353(9) 0.2489(9) 0.0042(2) 0.064(3) Uani 1 1 d . . .
H5E H -0.1851 0.2257 -0.0108 0.076 Uiso 1 1 calc R . .
C6E C -0.0513(7) 0.1872(7) 0.0152(2) 0.046(2) Uani 1 1 d . . .
H6E H -0.0446 0.1216 0.0081 0.055 Uiso 1 1 calc R . .
C1F C 0.0578(7) 0.0413(6) 0.06788(17) 0.0319(18) Uani 1 1 d . . .
C2F C 0.0760(8) -0.0589(7) 0.0619(2) 0.044(2) Uani 1 1 d . . .
H2F H 0.1274 -0.0764 0.0487 0.052 Uiso 1 1 calc R . .
C3F C 0.0182(10) -0.1346(8) 0.0753(3) 0.066(3) Uani 1 1 d . . .
H3F H 0.0304 -0.2026 0.0711 0.079 Uiso 1 1 calc R . .
C4F C -0.0562(10) -0.1080(9) 0.0946(2) 0.068(3) Uani 1 1 d . . .
H4F H -0.0945 -0.1582 0.1039 0.081 Uiso 1 1 calc R . .
C5F C -0.0752(8) -0.0092(9) 0.1004(2) 0.058(3) Uani 1 1 d . . .
H5F H -0.1267 0.0079 0.1136 0.069 Uiso 1 1 calc R . .
C6F C -0.0199(7) 0.0657(7) 0.08710(18) 0.041(2) Uani 1 1 d . . .
H6F H -0.0346 0.1334 0.0910 0.049 Uiso 1 1 calc R . .
C1G C 0.4366(6) 0.4173(5) 0.17846(15) 0.0262(16) Uani 1 1 d . . .
C2G C 0.5446(7) 0.3975(6) 0.17380(17) 0.0333(18) Uani 1 1 d . . .
H2G H 0.5768 0.3366 0.1804 0.040 Uiso 1 1 calc R . .
C3G C 0.6062(7) 0.4664(7) 0.15950(18) 0.037(2) Uani 1 1 d . . .
H3G H 0.6798 0.4520 0.1565 0.045 Uiso 1 1 calc R . .
C4G C 0.5599(8) 0.5558(7) 0.1497(2) 0.043(2) Uani 1 1 d . . .
H4G H 0.6012 0.6024 0.1399 0.052 Uiso 1 1 calc R . .
C5G C 0.4513(9) 0.5762(7) 0.1546(2) 0.053(3) Uani 1 1 d . . .
H5G H 0.4192 0.6371 0.1480 0.064 Uiso 1 1 calc R . .
C6G C 0.3899(7) 0.5076(6) 0.1689(2) 0.041(2) Uani 1 1 d . . .
H6G H 0.3166 0.5221 0.1722 0.049 Uiso 1 1 calc R . .
C1H C 0.4527(6) 0.2643(6) 0.22143(15) 0.0261(16) Uani 1 1 d . . .
C2H C 0.5193(7) 0.3234(6) 0.24039(17) 0.0366(19) Uani 1 1 d . . .
H2H H 0.5109 0.3936 0.2401 0.044 Uiso 1 1 calc R . .
C3H C 0.5974(7) 0.2800(8) 0.25965(18) 0.045(2) Uani 1 1 d . . .
H3H H 0.6409 0.3206 0.2726 0.055 Uiso 1 1 calc R . .
C4H C 0.6121(9) 0.1769(8) 0.2600(2) 0.055(3) Uani 1 1 d . . .
H4H H 0.6647 0.1473 0.2733 0.066 Uiso 1 1 calc R . .
C5H C 0.5492(8) 0.1181(7) 0.2407(2) 0.056(3) Uani 1 1 d . . .
H5H H 0.5610 0.0484 0.2404 0.067 Uiso 1 1 calc R . .
C6H C 0.4681(7) 0.1606(6) 0.22162(18) 0.0365(19) Uani 1 1 d . . .
H6H H 0.4239 0.1195 0.2089 0.044 Uiso 1 1 calc R . .
C1I C 0.2499(6) 0.3868(5) 0.21242(15) 0.0244(15) Uani 1 1 d . . .
C2I C 0.1559(7) 0.4158(6) 0.19523(17) 0.0327(18) Uani 1 1 d . . .
H2I H 0.1503 0.4027 0.1752 0.039 Uiso 1 1 calc R . .
C3I C 0.0699(7) 0.4643(7) 0.2079(2) 0.045(2) Uani 1 1 d . . .
H3I H 0.0060 0.4831 0.1965 0.054 Uiso 1 1 calc R . .
C4I C 0.0795(8) 0.4843(7) 0.23716(19) 0.047(2) Uani 1 1 d . . .
H4I H 0.0222 0.5176 0.2456 0.057 Uiso 1 1 calc R . .
C5I C 0.1716(7) 0.4563(7) 0.25417(18) 0.042(2) Uani 1 1 d . . .
H5I H 0.1769 0.4706 0.2741 0.051 Uiso 1 1 calc R . .
C6I C 0.2569(6) 0.4071(6) 0.24217(17) 0.0307(17) Uani 1 1 d . . .
H6I H 0.3194 0.3874 0.2540 0.037 Uiso 1 1 calc R . .
C1J C 0.0202(6) 0.1721(5) 0.17769(16) 0.0264(16) Uani 1 1 d . . .
C2J C -0.0045(7) 0.2271(6) 0.15280(18) 0.0350(18) Uani 1 1 d . . .
H2J H 0.0512 0.2422 0.1406 0.042 Uiso 1 1 calc R . .
C3J C -0.1105(8) 0.2605(7) 0.1456(2) 0.049(2) Uani 1 1 d . . .
H3J H -0.1261 0.2972 0.1284 0.059 Uiso 1 1 calc R . .
C4J C -0.1932(8) 0.2406(7) 0.1632(2) 0.052(3) Uani 1 1 d . . .
H4J H -0.2651 0.2628 0.1580 0.062 Uiso 1 1 calc R . .
C5J C -0.1691(7) 0.1874(7) 0.1885(2) 0.049(2) Uani 1 1 d . . .
H5J H -0.2244 0.1746 0.2010 0.059 Uiso 1 1 calc R . .
C6J C -0.0638(7) 0.1530(6) 0.19550(18) 0.0363(19) Uani 1 1 d . . .
H6J H -0.0485 0.1159 0.2126 0.044 Uiso 1 1 calc R . .
C1K C 0.1756(6) 0.1208(6) 0.22555(16) 0.0288(17) Uani 1 1 d . . .
C2K C 0.2307(7) 0.0414(7) 0.23967(18) 0.043(2) Uani 1 1 d . . .
H2K H 0.2588 -0.0105 0.2287 0.051 Uiso 1 1 calc R . .
C3K C 0.2450(8) 0.0370(9) 0.2698(2) 0.054(3) Uani 1 1 d . . .
H3K H 0.2840 -0.0165 0.2791 0.065 Uiso 1 1 calc R . .
C4K C 0.2023(9) 0.1104(8) 0.28574(19) 0.054(3) Uani 1 1 d . . .
H4K H 0.2096 0.1064 0.3061 0.065 Uiso 1 1 calc R . .
C5K C 0.1491(8) 0.1899(8) 0.27262(18) 0.047(2) Uani 1 1 d . . .
H5K H 0.1215 0.2413 0.2839 0.057 Uiso 1 1 calc R . .
C6K C 0.1351(7) 0.1955(7) 0.24213(17) 0.0371(19) Uani 1 1 d . . .
H6K H 0.0980 0.2505 0.2331 0.045 Uiso 1 1 calc R . .
C1L C 0.1543(6) -0.0097(5) 0.17725(15) 0.0261(16) Uani 1 1 d . . .
C2L C 0.2507(7) -0.0584(6) 0.17153(17) 0.0313(17) Uani 1 1 d . . .
H2L H 0.3153 -0.0206 0.1707 0.038 Uiso 1 1 calc R . .
C3L C 0.2544(8) -0.1620(6) 0.16695(19) 0.041(2) Uani 1 1 d . . .
H3L H 0.3204 -0.1939 0.1632 0.049 Uiso 1 1 calc R . .
C4L C 0.1580(9) -0.2165(7) 0.1682(2) 0.054(3) Uani 1 1 d . . .
H4L H 0.1584 -0.2865 0.1655 0.064 Uiso 1 1 calc R . .
C5L C 0.0611(8) -0.1676(7) 0.1733(2) 0.053(3) Uani 1 1 d . . .
H5L H -0.0043 -0.2048 0.1734 0.063 Uiso 1 1 calc R . .
C6L C 0.0592(7) -0.0656(6) 0.17818(19) 0.038(2) Uani 1 1 d . . .
H6L H -0.0067 -0.0339 0.1821 0.046 Uiso 1 1 calc R . .
P5 P -0.0826(2) -0.43048(18) 0.12463(5) 0.0407(5) Uani 1 1 d D . .
F1 F -0.0364(6) -0.3602(6) 0.10199(18) 0.134(4) Uani 1 1 d D . .
F2 F -0.0877(7) -0.5184(6) 0.10247(16) 0.133(4) Uani 1 1 d D . .
F3 F -0.1304(5) -0.5026(5) 0.14773(14) 0.086(2) Uani 1 1 d D . .
F4 F -0.0821(8) -0.3457(6) 0.14752(19) 0.149(4) Uani 1 1 d D . .
F5 F -0.2032(5) -0.3996(7) 0.11395(16) 0.117(3) Uani 1 1 d D . .
F6 F 0.0351(5) -0.4631(7) 0.13589(15) 0.113(3) Uani 1 1 d D . .

loop_
_atom_site_aniso_label
_atom_site_aniso_U_11
_atom_site_aniso_U_22
_atom_site_aniso_U_33
_atom_site_aniso_U_23
_atom_site_aniso_U_13
_atom_site_aniso_U_12
Hg1 0.03027(16) 0.04025(18) 0.02825(15) 0.00260(13) 0.00115(12) 0.00331(14)
Pt1 0.02430(14) 0.02439(14) 0.01735(13) -0.00111(11) 0.00146(10) -0.00425(12)
Pt2 0.02187(14) 0.02124(14) 0.01686(12) -0.00059(11) 0.00072(10) -0.00320(11)
Fe1 0.0353(6) 0.0364(7) 0.0298(6) -0.0022(5) -0.0024(5) 0.0059(5)
S1 0.0302(10) 0.0276(9) 0.0190(8) -0.0004(7) -0.0007(7) -0.0084(8)
S2 0.0307(10) 0.0321(10) 0.0195(8) -0.0006(8) 0.0040(7) -0.0112(8)
P1 0.0332(11) 0.0290(10) 0.0211(9) 0.0009(8) 0.0025(8) -0.0083(9)
P2 0.0281(10) 0.0257(10) 0.0207(9) -0.0020(8) 0.0010(7) -0.0027(8)
P3 0.0227(9) 0.0200(9) 0.0216(9) -0.0018(7) 0.0005(7) -0.0011(7)
P4 0.0230(9) 0.0241(9) 0.0199(9) 0.0003(8) 0.0009(7) -0.0019(8)
C1 0.031(4) 0.044(5) 0.032(4) 0.004(4) -0.007(3) 0.005(4)
C2 0.039(5) 0.054(6) 0.027(4) -0.001(4) 0.003(4) 0.005(4)
C3 0.050(6) 0.059(6) 0.040(5) -0.012(5) -0.005(4) 0.020(5)
C4 0.063(6) 0.043(5) 0.039(5) -0.016(4) -0.007(5) 0.002(5)
C5 0.036(5) 0.051(5) 0.033(4) -0.004(4) -0.005(4) -0.002(4)
C6 0.060(7) 0.083(8) 0.038(5) -0.003(5) -0.017(5) 0.033(6)
C7 0.048(6) 0.093(9) 0.024(4) 0.001(5) 0.000(4) -0.017(6)
C8 0.069(7) 0.045(5) 0.031(5) -0.008(4) -0.007(4) -0.009(5)
C9 0.041(5) 0.081(8) 0.030(5) -0.002(5) 0.002(4) -0.004(5)
C10 0.087(8) 0.044(6) 0.040(5) 0.009(5) -0.016(5) 0.002(6)
C1A 0.048(5) 0.034(5) 0.028(4) 0.005(4) 0.002(4) -0.014(4)
C2A 0.066(6) 0.035(5) 0.031(4) 0.012(4) 0.000(4) -0.001(4)
C3A 0.076(7) 0.048(6) 0.037(5) 0.004(5) -0.011(5) -0.007(5)
C4A 0.092(9) 0.071(8) 0.030(5) 0.009(5) -0.013(6) -0.017(7)
C5A 0.075(8) 0.123(11) 0.019(4) -0.007(6) 0.017(5) -0.005(8)
C6A 0.057(6) 0.095(9) 0.021(4) -0.004(5) 0.007(4) -0.008(6)
C1B 0.045(5) 0.030(4) 0.035(5) -0.001(4) -0.005(4) -0.002(4)
C2B 0.042(5) 0.034(5) 0.066(7) -0.005(5) 0.003(5) -0.006(4)
C3B 0.060(7) 0.051(6) 0.064(7) -0.020(5) 0.009(5) 0.000(5)
C4B 0.046(6) 0.037(5) 0.072(7) -0.007(5) -0.010(5) 0.006(4)
C5B 0.067(7) 0.035(5) 0.059(6) 0.015(5) -0.016(5) -0.015(5)
C6B 0.043(5) 0.038(5) 0.048(5) 0.008(4) 0.001(4) -0.010(4)
C1C 0.033(4) 0.036(4) 0.024(4) 0.001(3) 0.003(3) -0.010(4)
C2C 0.038(5) 0.047(5) 0.044(5) -0.006(4) 0.010(4) -0.002(4)
C3C 0.041(5) 0.076(7) 0.050(6) -0.002(6) 0.006(4) 0.010(5)
C4C 0.036(5) 0.104(10) 0.049(6) -0.004(7) -0.002(5) -0.005(6)
C5C 0.046(6) 0.077(8) 0.070(8) -0.012(6) -0.012(5) -0.015(6)
C6C 0.040(5) 0.054(6) 0.051(6) -0.005(5) -0.010(4) -0.011(5)
C1D 0.032(4) 0.034(4) 0.038(5) -0.009(4) 0.006(4) -0.007(4)
C2D 0.063(6) 0.050(6) 0.038(5) -0.010(4) 0.013(5) -0.020(5)
C3D 0.088(10) 0.110(11) 0.052(7) -0.036(7) 0.031(7) -0.033(9)
C4D 0.074(9) 0.128(13) 0.098(11) -0.085(10) 0.047(8) -0.032(9)
C5D 0.035(6) 0.078(9) 0.118(12) -0.050(8) 0.015(6) 0.005(6)
C6D 0.037(5) 0.059(6) 0.059(6) -0.023(5) 0.001(5) -0.002(5)
C1E 0.026(4) 0.042(5) 0.027(4) 0.001(4) -0.002(3) 0.001(4)
C2E 0.038(5) 0.040(5) 0.036(5) 0.000(4) -0.005(4) 0.010(4)
C3E 0.070(7) 0.047(6) 0.053(6) -0.003(5) 0.002(5) 0.013(5)
C4E 0.062(7) 0.066(7) 0.061(7) 0.002(6) -0.014(6) 0.026(6)
C5E 0.057(7) 0.072(8) 0.056(6) 0.002(6) -0.032(5) 0.006(6)
C6E 0.043(5) 0.048(6) 0.044(5) -0.012(4) -0.011(4) 0.001(4)
C1F 0.034(4) 0.033(4) 0.028(4) 0.002(3) -0.006(3) -0.008(4)
C2F 0.044(5) 0.037(5) 0.049(5) 0.000(4) -0.002(4) -0.010(4)
C3F 0.079(8) 0.033(5) 0.084(8) 0.016(6) -0.008(7) -0.023(5)
C4F 0.081(9) 0.065(8) 0.055(7) 0.026(6) -0.005(6) -0.032(7)
C5F 0.041(6) 0.092(9) 0.041(5) 0.011(6) 0.002(4) -0.028(6)
C6F 0.031(5) 0.054(6) 0.036(5) -0.005(4) -0.002(4) -0.011(4)
C1G 0.032(4) 0.025(4) 0.021(4) -0.002(3) -0.005(3) -0.004(3)
C2G 0.034(4) 0.031(4) 0.036(4) 0.006(4) 0.007(3) -0.002(4)
C3G 0.028(4) 0.048(5) 0.037(5) -0.001(4) 0.005(4) -0.011(4)
C4G 0.049(6) 0.034(5) 0.048(5) 0.010(4) 0.016(4) -0.011(4)
C5G 0.064(7) 0.030(5) 0.066(7) 0.011(5) 0.011(5) 0.000(5)
C6G 0.038(5) 0.035(5) 0.051(5) 0.007(4) 0.007(4) 0.004(4)
C1H 0.031(4) 0.028(4) 0.019(3) -0.005(3) 0.004(3) -0.001(3)
C2H 0.038(5) 0.034(4) 0.036(5) -0.010(4) -0.008(4) 0.005(4)
C3H 0.041(5) 0.058(6) 0.035(5) -0.017(5) -0.013(4) -0.002(5)
C4H 0.057(6) 0.056(6) 0.050(6) 0.013(5) -0.015(5) 0.006(5)
C5H 0.055(6) 0.034(5) 0.075(7) 0.015(5) -0.017(5) 0.002(5)
C6H 0.037(5) 0.031(4) 0.039(5) 0.001(4) -0.008(4) -0.005(4)
C1I 0.027(4) 0.024(4) 0.024(4) -0.004(3) 0.008(3) 0.003(3)
C2I 0.037(5) 0.038(5) 0.023(4) -0.002(3) -0.003(3) 0.005(4)
C3I 0.022(4) 0.057(6) 0.054(6) -0.002(5) -0.006(4) 0.019(4)
C4I 0.048(6) 0.058(6) 0.036(5) -0.020(4) 0.006(4) 0.021(5)
C5I 0.051(5) 0.053(6) 0.022(4) -0.017(4) 0.000(4) 0.015(5)
C6I 0.031(4) 0.033(4) 0.028(4) -0.004(3) -0.003(3) -0.007(3)
C1J 0.026(4) 0.021(4) 0.031(4) -0.003(3) 0.000(3) -0.003(3)
C2J 0.032(4) 0.035(5) 0.038(4) 0.000(4) 0.000(3) 0.007(4)
C3J 0.053(6) 0.045(6) 0.046(5) 0.001(4) -0.010(5) 0.011(5)
C4J 0.032(5) 0.052(6) 0.070(7) -0.002(5) 0.003(5) 0.016(4)
C5J 0.030(5) 0.049(6) 0.069(7) 0.002(5) 0.016(4) -0.001(4)
C6J 0.037(5) 0.036(5) 0.036(4) 0.002(4) 0.004(4) -0.001(4)
C1K 0.026(4) 0.036(4) 0.024(4) 0.002(3) -0.002(3) -0.008(3)
C2K 0.047(5) 0.057(6) 0.023(4) 0.001(4) -0.001(4) 0.010(5)
C3K 0.059(6) 0.069(7) 0.032(5) 0.010(5) -0.009(4) 0.001(5)
C4K 0.070(7) 0.067(7) 0.023(4) 0.002(5) -0.001(4) -0.014(6)
C5K 0.058(6) 0.058(6) 0.028(4) -0.013(4) 0.011(4) -0.019(5)
C6K 0.041(5) 0.039(5) 0.032(4) -0.008(4) 0.004(4) -0.007(4)
C1L 0.038(4) 0.023(4) 0.017(3) 0.003(3) -0.002(3) -0.004(3)
C2L 0.035(4) 0.029(4) 0.030(4) 0.003(3) 0.001(3) -0.003(3)
C3L 0.045(5) 0.032(5) 0.046(5) -0.006(4) 0.006(4) 0.005(4)
C4L 0.074(7) 0.029(5) 0.058(6) -0.008(5) 0.007(5) -0.009(5)
C5L 0.046(6) 0.045(6) 0.067(7) -0.005(5) 0.006(5) -0.019(5)
C6L 0.041(5) 0.034(5) 0.041(5) -0.003(4) 0.008(4) -0.009(4)
P5 0.0440(13) 0.0405(13) 0.0372(12) 0.0002(10) -0.0001(10) -0.0098(11)
F1 0.096(6) 0.130(7) 0.183(9) 0.121(7) 0.054(6) 0.014(5)
F2 0.173(9) 0.144(8) 0.087(6) -0.069(6) 0.038(6) -0.026(7)
F3 0.085(5) 0.082(5) 0.096(5) 0.023(4) 0.034(4) -0.006(4)
F4 0.177(10) 0.111(7) 0.164(9) -0.097(7) 0.043(8) -0.056(7)
F5 0.064(5) 0.197(10) 0.091(6) 0.052(6) 0.009(4) 0.034(6)
F6 0.052(4) 0.195(9) 0.091(6) 0.068(6) 0.003(4) 0.016(5)

loop_
_atom_type_symbol
_atom_type_description
_atom_type_scat_dispersion_real
_atom_type_scat_dispersion_imag
_atom_type_scat_source
C C 0.0033 0.0016 'International Tables Vol C Tables 4.2.6.8 and 6.1.1.4'
H H 0.0000 0.0000 'International Tables Vol C Tables 4.2.6.8 and 6.1.1.4'
F F 0.0171 0.0103 'International Tables Vol C Tables 4.2.6.8 and 6.1.1.4'
P P 0.1023 0.0942 'International Tables Vol C Tables 4.2.6.8 and 6.1.1.4'
S S 0.1246 0.1234 'International Tables Vol C Tables 4.2.6.8 and 6.1.1.4'
Fe Fe 0.3463 0.8444 'International Tables Vol C Tables 4.2.6.8 and 6.1.1.4'
Pt Pt -1.7033 8.3905 'International Tables Vol C Tables 4.2.6.8 and 6.1.1.4'
Hg Hg -2.3894 9.2266 'International Tables Vol C Tables 4.2.6.8 and 6.1.1.4'

loop_
_geom_angle_atom_site_label_1
_geom_angle_atom_site_label_2
_geom_angle_atom_site_label_3
_geom_angle
_geom_angle_site_symmetry_1
_geom_angle_site_symmetry_3
_geom_angle_publ_flag
C1 Hg1 S2 179.3(2) . . ?
C1 Hg1 S1 110.1(2) . . ?
S2 Hg1 S1 69.20(6) . . ?
C1 Hg1 Pt1 129.0(2) . . ?
S2 Hg1 Pt1 50.36(4) . . ?
S1 Hg1 Pt1 45.22(4) . . ?
C1 Hg1 Pt2 134.6(2) . . ?
S2 Hg1 Pt2 45.11(4) . . ?
S1 Hg1 Pt2 42.95(3) . . ?
Pt1 Hg1 Pt2 64.330(9) . . ?
P2 Pt1 P1 100.76(7) . . ?
P2 Pt1 S1 89.49(7) . . ?
P1 Pt1 S1 167.93(7) . . ?
P2 Pt1 S2 170.65(7) . . ?
P1 Pt1 S2 87.60(6) . . ?
S1 Pt1 S2 81.76(6) . . ?
P2 Pt1 Hg1 123.23(5) . . ?
P1 Pt1 Hg1 102.82(5) . . ?
S1 Pt1 Hg1 65.88(5) . . ?
S2 Pt1 Hg1 49.82(5) . . ?
P3 Pt2 P4 99.78(7) . . ?
P3 Pt2 S1 174.08(6) . . ?
P4 Pt2 S1 85.88(6) . . ?
P3 Pt2 S2 91.99(6) . . ?
P4 Pt2 S2 167.70(6) . . ?
S1 Pt2 S2 82.26(6) . . ?
P3 Pt2 Hg1 115.87(5) . . ?
P4 Pt2 Hg1 129.59(5) . . ?
S1 Pt2 Hg1 60.76(5) . . ?
S2 Pt2 Hg1 45.45(5) . . ?
C7 Fe1 C6 40.2(4) . . ?
C7 Fe1 C3 117.7(4) . . ?
C6 Fe1 C3 107.1(4) . . ?
C7 Fe1 C2 105.0(4) . . ?
C6 Fe1 C2 123.9(4) . . ?
C3 Fe1 C2 40.5(4) . . ?
C7 Fe1 C8 40.8(4) . . ?
C6 Fe1 C8 67.7(4) . . ?
C3 Fe1 C8 152.8(4) . . ?
C2 Fe1 C8 118.7(4) . . ?
C7 Fe1 C1 124.4(4) . . ?
C6 Fe1 C1 160.9(5) . . ?
C3 Fe1 C1 67.7(4) . . ?
C2 Fe1 C1 40.3(3) . . ?
C8 Fe1 C1 108.0(4) . . ?
C7 Fe1 C4 153.2(4) . . ?
C6 Fe1 C4 120.6(4) . . ?
C3 Fe1 C4 40.4(4) . . ?
C2 Fe1 C4 68.3(4) . . ?
C8 Fe1 C4 165.3(4) . . ?
C1 Fe1 C4 68.2(4) . . ?
C7 Fe1 C10 68.3(4) . . ?
C6 Fe1 C10 40.9(4) . . ?
C3 Fe1 C10 127.1(4) . . ?
C2 Fe1 C10 162.6(4) . . ?
C8 Fe1 C10 67.5(4) . . ?
C1 Fe1 C10 156.6(4) . . ?
C4 Fe1 C10 110.0(4) . . ?
C7 Fe1 C5 163.1(4) . . ?
C6 Fe1 C5 156.4(5) . . ?
C3 Fe1 C5 67.6(4) . . ?
C2 Fe1 C5 67.9(4) . . ?
C8 Fe1 C5 127.7(4) . . ?
C1 Fe1 C5 40.5(3) . . ?
C4 Fe1 C5 40.3(4) . . ?
C10 Fe1 C5 122.7(4) . . ?
C7 Fe1 C9 68.3(4) . . ?
C6 Fe1 C9 67.8(4) . . ?
C3 Fe1 C9 164.7(4) . . ?
C2 Fe1 C9 154.5(4) . . ?
C8 Fe1 C9 40.3(4) . . ?
C1 Fe1 C9 121.9(4) . . ?
C4 Fe1 C9 128.6(4) . . ?
C10 Fe1 C9 39.8(4) . . ?
C5 Fe1 C9 111.0(4) . . ?
Pt1 S1 Pt2 93.96(7) . . ?
Pt1 S1 Hg1 68.90(5) . . ?
Pt2 S1 Hg1 76.29(5) . . ?
Pt2 S2 Hg1 89.44(7) . . ?
Pt2 S2 Pt1 91.66(6) . . ?
Hg1 S2 Pt1 79.82(6) . . ?
C1B P1 C1A 101.1(4) . . ?
C1B P1 C1C 104.7(4) . . ?
C1A P1 C1C 104.4(4) . . ?
C1B P1 Pt1 116.0(3) . . ?
C1A P1 Pt1 122.9(3) . . ?
C1C P1 Pt1 106.0(3) . . ?
C1E P2 C1D 110.1(4) . . ?
C1E P2 C1F 101.2(4) . . ?
C1D P2 C1F 104.8(4) . . ?
C1E P2 Pt1 115.9(3) . . ?
C1D P2 Pt1 108.7(3) . . ?
C1F P2 Pt1 115.5(2) . . ?
C1I P3 C1H 108.7(3) . . ?
C1I P3 C1G 104.9(3) . . ?
C1H P3 C1G 101.6(3) . . ?
C1I P3 Pt2 113.9(2) . . ?
C1H P3 Pt2 114.7(2) . . ?
C1G P3 Pt2 112.0(2) . . ?
C1J P4 C1L 106.0(3) . . ?
C1J P4 C1K 103.7(3) . . ?
C1L P4 C1K 100.8(3) . . ?
C1J P4 Pt2 111.4(2) . . ?
C1L P4 Pt2 111.8(3) . . ?
C1K P4 Pt2 121.6(2) . . ?
C2 C1 C5 108.0(8) . . ?
C2 C1 Fe1 69.6(5) . . ?
C5 C1 Fe1 70.1(5) . . ?
C2 C1 Hg1 129.4(7) . . ?
C5 C1 Hg1 122.4(6) . . ?
Fe1 C1 Hg1 121.8(4) . . ?
C1 C2 C3 107.7(9) . . ?
C1 C2 Fe1 70.1(5) . . ?
C3 C2 Fe1 69.7(5) . . ?
C2 C3 C4 108.9(8) . . ?
C2 C3 Fe1 69.9(5) . . ?
C4 C3 Fe1 70.2(5) . . ?
C3 C4 C5 107.4(9) . . ?
C3 C4 Fe1 69.4(5) . . ?
C5 C4 Fe1 70.2(5) . . ?
C4 C5 C1 108.0(8) . . ?
C4 C5 Fe1 69.5(5) . . ?
C1 C5 Fe1 69.4(5) . . ?
C7 C6 C10 108.6(10) . . ?
C7 C6 Fe1 69.8(6) . . ?
C10 C6 Fe1 70.4(6) . . ?
C6 C7 C8 107.6(9) . . ?
C6 C7 Fe1 70.0(6) . . ?
C8 C7 Fe1 70.4(5) . . ?
C9 C8 C7 108.1(9) . . ?
C9 C8 Fe1 70.4(5) . . ?
C7 C8 Fe1 68.8(5) . . ?
C10 C9 C8 108.0(9) . . ?
C10 C9 Fe1 69.7(6) . . ?
C8 C9 Fe1 69.3(5) . . ?
C9 C10 C6 107.7(10) . . ?
C9 C10 Fe1 70.5(5) . . ?
C6 C10 Fe1 68.7(6) . . ?
C2A C1A C6A 117.4(8) . . ?
C2A C1A P1 118.9(7) . . ?
C6A C1A P1 123.6(7) . . ?
C3A C2A C1A 121.9(10) . . ?
C4A C3A C2A 119.0(10) . . ?
C3A C4A C5A 120.7(9) . . ?
C4A C5A C6A 120.3(10) . . ?
C5A C6A C1A 120.6(10) . . ?
C6B C1B C2B 120.2(8) . . ?
C6B C1B P1 120.5(7) . . ?
C2B C1B P1 119.3(7) . . ?
C1B C2B C3B 118.2(9) . . ?
C4B C3B C2B 120.4(10) . . ?
C5B C4B C3B 120.9(9) . . ?
C4B C5B C6B 119.9(9) . . ?
C5B C6B C1B 120.3(9) . . ?
C6C C1C C2C 118.7(8) . . ?
C6C C1C P1 122.0(7) . . ?
C2C C1C P1 119.1(6) . . ?
C1C C2C C3C 120.7(9) . . ?
C4C C3C C2C 119.1(10) . . ?
C5C C4C C3C 121.2(10) . . ?
C4C C5C C6C 119.7(10) . . ?
C5C C6C C1C 120.5(10) . . ?
C2D C1D C6D 119.3(9) . . ?
C2D C1D P2 125.5(7) . . ?
C6D C1D P2 115.2(7) . . ?
C1D C2D C3D 120.6(11) . . ?
C4D C3D C2D 120.7(12) . . ?
C3D C4D C5D 120.2(11) . . ?
C4D C5D C6D 119.7(12) . . ?
C1D C6D C5D 119.3(10) . . ?
C2E C1E C6E 119.9(8) . . ?
C2E C1E P2 118.4(6) . . ?
C6E C1E P2 121.4(7) . . ?
C1E C2E C3E 119.4(8) . . ?
C4E C3E C2E 120.3(10) . . ?
C3E C4E C5E 120.4(10) . . ?
C4E C5E C6E 120.5(9) . . ?
C5E C6E C1E 119.2(9) . . ?
C2F C1F C6F 118.8(8) . . ?
C2F C1F P2 123.8(7) . . ?
C6F C1F P2 117.3(7) . . ?
C1F C2F C3F 120.5(10) . . ?
C4F C3F C2F 119.1(10) . . ?
C5F C4F C3F 120.5(10) . . ?
C4F C5F C6F 120.8(10) . . ?
C5F C6F C1F 120.1(10) . . ?
C2G C1G C6G 119.4(7) . . ?
C2G C1G P3 119.3(6) . . ?
C6G C1G P3 121.1(6) . . ?
C1G C2G C3G 120.7(8) . . ?
C4G C3G C2G 120.2(8) . . ?
C3G C4G C5G 119.2(8) . . ?
C6G C5G C4G 120.7(9) . . ?
C5G C6G C1G 119.9(8) . . ?
C2H C1H C6H 119.0(7) . . ?
C2H C1H P3 122.1(6) . . ?
C6H C1H P3 118.7(6) . . ?
C3H C2H C1H 120.6(8) . . ?
C2H C3H C4H 120.4(8) . . ?
C5H C4H C3H 119.5(9) . . ?
C4H C5H C6H 120.8(9) . . ?
C5H C6H C1H 119.7(8) . . ?
C2I C1I C6I 119.3(7) . . ?
C2I C1I P3 116.3(5) . . ?
C6I C1I P3 124.4(6) . . ?
C1I C2I C3I 120.0(7) . . ?
C4I C3I C2I 119.6(8) . . ?
C5I C4I C3I 120.8(8) . . ?
C4I C5I C6I 120.5(7) . . ?
C5I C6I C1I 119.9(7) . . ?
C2J C1J C6J 118.0(7) . . ?
C2J C1J P4 119.5(6) . . ?
C6J C1J P4 122.5(6) . . ?
C1J C2J C3J 120.7(8) . . ?
C4J C3J C2J 120.8(9) . . ?
C3J C4J C5J 119.1(9) . . ?
C6J C5J C4J 120.0(9) . . ?
C5J C6J C1J 121.3(8) . . ?
C6K C1K C2K 118.2(7) . . ?
C6K C1K P4 121.7(6) . . ?
C2K C1K P4 120.1(6) . . ?
C1K C2K C3K 121.3(9) . . ?
C4K C3K C2K 119.5(10) . . ?
C3K C4K C5K 120.8(9) . . ?
C4K C5K C6K 120.2(9) . . ?
C1K C6K C5K 120.0(9) . . ?
C6L C1L C2L 118.9(7) . . ?
C6L C1L P4 122.2(6) . . ?
C2L C1L P4 118.8(6) . . ?
C1L C2L C3L 121.9(8) . . ?
C4L C3L C2L 118.1(9) . . ?
C5L C4L C3L 120.0(9) . . ?
C6L C5L C4L 121.1(9) . . ?
C5L C6L C1L 120.0(9) . . ?
F1 P5 F4 92.3(5) . . ?
F1 P5 F6 91.0(4) . . ?
F4 P5 F6 91.3(4) . . ?
F1 P5 F2 90.4(4) . . ?
F4 P5 F2 177.1(5) . . ?
F6 P5 F2 89.8(5) . . ?
F1 P5 F5 90.8(4) . . ?
F4 P5 F5 88.6(5) . . ?
F6 P5 F5 178.2(4) . . ?
F2 P5 F5 90.2(4) . . ?
F1 P5 F3 179.7(5) . . ?
F4 P5 F3 87.8(4) . . ?
F6 P5 F3 89.2(4) . . ?
F2 P5 F3 89.5(4) . . ?
F5 P5 F3 89.0(4) . . ?

loop_
_geom_bond_atom_site_label_1
_geom_bond_atom_site_label_2
_geom_bond_distance
_geom_bond_site_symmetry_2
_geom_bond_publ_flag
Hg1 C1 2.062(9) . ?
Hg1 S2 2.381(2) . ?
Hg1 S1 3.0001(19) . ?
Hg1 Pt1 3.0669(4) . ?
Hg1 Pt2 3.3404(4) . ?
Pt1 P2 2.2735(19) . ?
Pt1 P1 2.3156(19) . ?
Pt1 S1 2.3332(18) . ?
Pt1 S2 2.3996(18) . ?
Pt2 P3 2.2928(18) . ?
Pt2 P4 2.2936(18) . ?
Pt2 S1 2.3428(18) . ?
Pt2 S2 2.3666(18) . ?
Fe1 C7 2.028(9) . ?
Fe1 C6 2.030(9) . ?
Fe1 C3 2.043(9) . ?
Fe1 C2 2.046(9) . ?
Fe1 C8 2.049(9) . ?
Fe1 C1 2.052(8) . ?
Fe1 C4 2.053(9) . ?
Fe1 C10 2.053(9) . ?
Fe1 C5 2.062(8) . ?
Fe1 C9 2.064(9) . ?
P1 C1B 1.830(9) . ?
P1 C1A 1.831(8) . ?
P1 C1C 1.838(8) . ?
P2 C1E 1.818(8) . ?
P2 C1D 1.826(8) . ?
P2 C1F 1.835(8) . ?
P3 C1I 1.823(7) . ?
P3 C1H 1.829(8) . ?
P3 C1G 1.837(8) . ?
P4 C1J 1.826(8) . ?
P4 C1L 1.834(8) . ?
P4 C1K 1.835(7) . ?
C1 C2 1.412(12) . ?
C1 C5 1.425(12) . ?
C2 C3 1.414(13) . ?
C3 C4 1.414(14) . ?
C4 C5 1.419(13) . ?
C6 C7 1.394(15) . ?
C6 C10 1.426(16) . ?
C7 C8 1.423(14) . ?
C8 C9 1.417(14) . ?
C9 C10 1.400(14) . ?
C1A C2A 1.388(12) . ?
C1A C6A 1.394(13) . ?
C2A C3A 1.381(12) . ?
C3A C4A 1.365(16) . ?
C4A C5A 1.371(16) . ?
C5A C6A 1.374(12) . ?
C1B C6B 1.395(12) . ?
C1B C2B 1.395(13) . ?
C2B C3B 1.411(13) . ?
C3B C4B 1.382(15) . ?
C4B C5B 1.364(15) . ?
C5B C6B 1.389(13) . ?
C1C C6C 1.382(11) . ?
C1C C2C 1.384(12) . ?
C2C C3C 1.385(12) . ?
C3C C4C 1.367(15) . ?
C4C C5C 1.364(16) . ?
C5C C6C 1.380(13) . ?
C1D C2D 1.372(12) . ?
C1D C6D 1.398(13) . ?
C2D C3D 1.380(15) . ?
C3D C4D 1.36(2) . ?
C4D C5D 1.38(2) . ?
C5D C6D 1.405(14) . ?
C1E C2E 1.387(11) . ?
C1E C6E 1.402(11) . ?
C2E C3E 1.392(12) . ?
C3E C4E 1.369(14) . ?
C4E C5E 1.378(15) . ?
C5E C6E 1.380(13) . ?
C1F C2F 1.384(12) . ?
C1F C6F 1.390(12) . ?
C2F C3F 1.403(13) . ?
C3F C4F 1.372(17) . ?
C4F C5F 1.366(16) . ?
C5F C6F 1.378(13) . ?
C1G C2G 1.379(11) . ?
C1G C6G 1.387(11) . ?
C2G C3G 1.388(11) . ?
C3G C4G 1.379(12) . ?
C4G C5G 1.390(13) . ?
C5G C6G 1.385(12) . ?
C1H C2H 1.391(10) . ?
C1H C6H 1.393(11) . ?
C2H C3H 1.379(12) . ?
C3H C4H 1.384(13) . ?
C4H C5H 1.374(14) . ?
C5H C6H 1.393(12) . ?
C1I C2I 1.397(10) . ?
C1I C6I 1.398(10) . ?
C2I C3I 1.402(11) . ?
C3I C4I 1.375(12) . ?
C4I C5I 1.372(12) . ?
C5I C6I 1.385(11) . ?
C1J C2J 1.377(11) . ?
C1J C6J 1.391(11) . ?
C2J C3J 1.384(12) . ?
C3J C4J 1.374(14) . ?
C4J C5J 1.381(14) . ?
C5J C6J 1.379(12) . ?
C1K C6K 1.373(11) . ?
C1K C2K 1.387(11) . ?
C2K C3K 1.393(12) . ?
C3K C4K 1.352(14) . ?
C4K C5K 1.360(14) . ?
C5K C6K 1.409(11) . ?
C1L C6L 1.384(11) . ?
C1L C2L 1.388(11) . ?
C2L C3L 1.396(11) . ?
C3L C4L 1.389(13) . ?
C4L C5L 1.389(14) . ?
C5L C6L 1.377(12) . ?
P5 F1 1.545(6) . ?
P5 F4 1.547(6) . ?
P5 F6 1.551(6) . ?
P5 F2 1.554(6) . ?
P5 F5 1.571(6) . ?
P5 F3 1.583(6) . ?
